data_1537852
loop_
_publ_author_name
'Bonaccorsi, E.'
'Merlino, S.'
'Orlandi, P.'
'Pasero, M.'
'Vezzalini, G.'

_publ_section_title
;
 Quadridavyne, ((Na, K)6 Cl2) (Ca2 Cl2) (Si6 Al6 O24), a new feldspathoid
 mineral from Vesuvius area
;
_journal_name_full 'European Journal of Mineralogy (1,1989-)'
_journal_page_first 481
_journal_page_last 487
_journal_volume 6
_journal_year 1994
_chemical_formula_sum 'Al6 Ca2 Cl3.62 K0.98 Na5.03 O24 Si6'
_chemical_name_systematic '(Na5.03 K0.98 Cl1.62) (Ca2 Cl2) (Si6 Al6 O24)'
_space_group_IT_number 176
_symmetry_space_group_name_Hall '-P 6c'
_symmetry_space_group_name_H-M 'P 63/m'
_cell_angle_alpha 90
_cell_angle_beta 90
_cell_angle_gamma 120
_cell_formula_units_Z 4
_cell_length_a 25.771
_cell_length_b 25.771
_cell_length_c 5.371
_cell_volume 3089.216
_citation_journal_id_ASTM EJMIER
_cod_data_source_file Bonaccorsi_EJMIER_1994_1279.cif
_cod_data_source_block Al6Ca2Cl3.62K0.98Na5.03O24Si6
_cod_database_code 1537852

loop_
_symmetry_equiv_pos_as_xyz
x,y,z
x-y,x,z+1/2
-y,x-y,z
-x,-y,z+1/2
-x+y,-x,z
y,-x+y,z+1/2
-x,-y,-z
-x+y,-x,-z-1/2
y,-x+y,-z
x,y,-z-1/2
x-y,x,-z
-y,x-y,-z-1/2

loop_
_atom_site_label
_atom_site_type_symbol
_atom_site_fract_x
_atom_site_fract_y
_atom_site_fract_z
_atom_site_occupancy
_atom_site_U_iso_or_equiv
O9 O-2 0.2199 0.4412 0.75 1 0.0
Si3 Si+4 0.0384 0.3345 0.75 1 0.0
Na5 Na+1 0.5897 0.4168 0.25 0.104 0.0
O4 O-2 0.2839 0.3934 0.75 1 0.0
O8 O-2 0.1013 0.3942 0.75 1 0.0
O11 O-2 0.6045 0.2126 0.75 1 0.0
K1 K+1 0.5579 0.6126 0.25 0.245 0.0
K3 K+1 0.328 0.4133 0.25 0.15 0.0
Na7 Na+1 0.1151 0.0608 0.75 0.5 0.0
Na8 Na+1 0.166 0.0863 0.75 0.5 0.0
Al4 Al+3 0.5346 0.2082 0.75 1 0.0
Ca1 Ca+2 0.6667 0.3333 0.75 1 0.0
Si1 Si+4 0.1628 0.2058 0.75 1 0.0
O6 O-2 0.6685 -0.0001 0.0107 1 0.0
Na4 Na+1 0.58 0.6601 0.25 0.09 0.0
Si2 Si+4 0.28969 0.4576 0.75 1 0.0
Cl4 Cl-1 -0.032 0.028 0.75 0.333 0.0
Na6 Na+1 0.343 0.448 0.25 0.2 0.0
K5 K+1 0.5897 0.4168 0.25 0.021 0.0
Cl3 Cl-1 0.0312 0.5582 0.25 0.75 0.0
Al3 Al+3 0.1674 0.4643 0.75 1 0.0
O5 O-2 0.2167 0.2747 0.75 1 0.0
O12 O-2 0.5555 0.2823 0.75 1 0.0
K4 K+1 0.58 0.6601 0.25 0.035 0.0
Al1 Al+3 0.0337 0.2063 0.75 1 0.0
Na3 Na+1 0.328 0.4133 0.25 0.6 0.0
K6 K+1 0.343 0.448 0.25 0.05 0.0
Si4 Si+4 0.6615 0.2038 0.75 1 0.0
K2 K+1 0.5639 0.4504 0.25 0.149 0.0
O7 O-2 0.6743 0.5058 0.4933 1 0.0
Cl1 Cl-1 0.686 0.338 0.25 0.333 0.0
Al2 Al+3 0.2907 0.3294 0.75 1 0.0
O10 O-2 0.1677 0.5054 0.0077 1 0.0
Na1 Na+1 0.5579 0.6126 0.25 0.63 0.0
O2 O-2 0.0545 0.2795 0.75 1 0.0
O3 O-2 0.1713 0.0067 0.007 1 0.0
Na2 Na+1 0.5639 0.4504 0.25 0.726 0.0
Cl2 Cl-1 0.1717 0.3316 0.25 1 0.0
Ca2 Ca+2 0.16535 0.3332 0.75 1 0.0
O1 O-2 0.1039 0.2115 0.75 1 0.0
